data_7025608
loop_
_publ_author_name
'Moebs-Sanchez, Sylvie'
'Saffon, Nathalie'
'Bouhadir, Ghenwa'
'Maron, Laurent'
'Bourissou, Didier'

_publ_section_title
;
 Hydrogen fluoride adduct of an ambiphilic phosphine-borane: NMR
 characterization and theoretical analysis of the bonding situation.
;
_journal_issue 18
_journal_name_full 'Dalton transactions (Cambridge, England : 2003)'
_journal_page_first 4417
_journal_page_last 4420
_journal_paper_doi 10.1039/c002068k
_journal_volume 39
_journal_year 2010
_chemical_formula_sum 'C12 H19 B F3 P'
_chemical_formula_weight 262.05
_chemical_name_systematic
;
?
;
_space_group_IT_number 14
_symmetry_cell_setting monoclinic
_symmetry_space_group_name_Hall '-P 2yn'
_symmetry_space_group_name_H-M 'P 1 21/n 1'
_atom_sites_solution_hydrogens geom
_atom_sites_solution_primary direct
_atom_sites_solution_secondary difmap
_audit_creation_method SHELXL-97
_cell_angle_alpha 90.00
_cell_angle_beta 99.473(12)
_cell_angle_gamma 90.00
_cell_formula_units_Z 4
_cell_length_a 8.148(3)
_cell_length_b 12.395(4)
_cell_length_c 13.595(5)
_cell_measurement_reflns_used 5315
_cell_measurement_temperature 173(2)
_cell_measurement_theta_max 26.403
_cell_measurement_theta_min 2.238
_cell_volume 1354.3(8)
_computing_cell_refinement 'Bruker XSCANS'
_computing_data_collection 'Bruker XSCANS'
_computing_data_reduction 'Bruker SHELXTL'
_computing_molecular_graphics 'Bruker SHELXTL'
_computing_publication_material 'Bruker SHELXTL'
_computing_structure_refinement 'SHELXL-97 (Sheldrick, 1997)'
_computing_structure_solution 'SHELXS-97 (Sheldrick, 1990)'
_diffrn_ambient_temperature 173(2)
_diffrn_measured_fraction_theta_full 0.992
_diffrn_measured_fraction_theta_max 0.992
_diffrn_measurement_device_type 'Bruker CCD detector'
_diffrn_measurement_method 'phi and omega scans'
_diffrn_radiation_monochromator graphite
_diffrn_radiation_source 'fine-focus sealed tube'
_diffrn_radiation_type MoK\a
_diffrn_radiation_wavelength 0.71073
_diffrn_reflns_av_R_equivalents 0.0189
_diffrn_reflns_av_sigmaI/netI 0.0198
_diffrn_reflns_limit_h_max 10
_diffrn_reflns_limit_h_min -9
_diffrn_reflns_limit_k_max 15
_diffrn_reflns_limit_k_min -11
_diffrn_reflns_limit_l_max 16
_diffrn_reflns_limit_l_min -17
_diffrn_reflns_number 7632
_diffrn_reflns_theta_full 26.42
_diffrn_reflns_theta_max 26.42
_diffrn_reflns_theta_min 2.24
_exptl_absorpt_coefficient_mu 0.213
_exptl_absorpt_correction_T_max 1.000000
_exptl_absorpt_correction_T_min 0.645345
_exptl_absorpt_correction_type multi-scan
_exptl_absorpt_process_details 'SADABS (Bruker-AXS)'
_exptl_crystal_colour colorless
_exptl_crystal_density_diffrn 1.285
_exptl_crystal_density_method 'not measured'
_exptl_crystal_description block
_exptl_crystal_F_000 552
_exptl_crystal_size_max 0.8
_exptl_crystal_size_mid 0.6
_exptl_crystal_size_min 0.3
_refine_diff_density_max 0.384
_refine_diff_density_min -0.195
_refine_diff_density_rms 0.040
_refine_ls_extinction_method none
_refine_ls_goodness_of_fit_ref 1.032
_refine_ls_hydrogen_treatment mixed
_refine_ls_matrix_type full
_refine_ls_number_parameters 162
_refine_ls_number_reflns 2765
_refine_ls_number_restraints 0
_refine_ls_restrained_S_all 1.032
_refine_ls_R_factor_all 0.0350
_refine_ls_R_factor_gt 0.0305
_refine_ls_shift/su_max 0.000
_refine_ls_shift/su_mean 0.000
_refine_ls_structure_factor_coef Fsqd
_refine_ls_weighting_details 'calc w=1/[\s^2^(Fo^2^)+(0.0480P)^2^+0.3567P] where P=(Fo^2^+2Fc^2^)/3'
_refine_ls_weighting_scheme calc
_refine_ls_wR_factor_gt 0.0815
_refine_ls_wR_factor_ref 0.0848
_reflns_number_gt 2459
_reflns_number_total 2765
_reflns_threshold_expression >2sigma(I)
_cod_data_source_file c002068k.txt
_cod_data_source_block 2
_cod_depositor_comments
;
The following automatic conversions were performed:

'_symmetry_cell_setting' value 'Monoclinic' changed to 'monoclinic'
according to /home/saulius/struct/CIF-dictionaries/cif_core.dic
dictionary named 'cif_core.dic' version 2.4.2 from 2011-04-26.

Automatic conversion script
Id: cif_fix_values 1891 2012-01-12 08:04:46Z andrius 
;
_cod_original_sg_symbol_H-M P2(1)/n
_cod_database_code 7025608

loop_
_symmetry_equiv_pos_as_xyz
'x, y, z'
'-x+1/2, y+1/2, -z+1/2'
'-x, -y, -z'
'x-1/2, -y-1/2, z-1/2'

loop_
_atom_site_label
_atom_site_type_symbol
_atom_site_fract_x
_atom_site_fract_y
_atom_site_fract_z
_atom_site_U_iso_or_equiv
_atom_site_adp_type
_atom_site_occupancy
_atom_site_symmetry_multiplicity
_atom_site_calc_flag
_atom_site_refinement_flags
P1 P 0.11913(4) 0.82746(2) 0.08662(2) 0.02398(11) Uani 1 1 d .
H1 H 0.0699(18) 0.9153(12) 0.0428(10) 0.026(3) Uiso 1 1 d .
B1 B 0.06382(19) 0.87009(12) -0.15538(11) 0.0276(3) Uani 1 1 d .
F1 F 0.04869(11) 0.86793(7) -0.25963(6) 0.0387(2) Uani 1 1 d .
F2 F -0.09637(11) 0.88205(7) -0.13037(7) 0.0432(2) Uani 1 1 d .
F3 F 0.15599(11) 0.96269(6) -0.12018(6) 0.0407(2) Uani 1 1 d .
C1 C 0.17971(15) 0.73659(9) -0.00362(9) 0.0242(3) Uani 1 1 d .
C2 C 0.15097(15) 0.75982(10) -0.10633(9) 0.0241(3) Uani 1 1 d .
C3 C 0.20142(16) 0.68025(11) -0.16807(10) 0.0293(3) Uani 1 1 d .
H3 H 0.1858 0.6931 -0.2379 0.035 Uiso 1 1 calc R
C4 C 0.27319(17) 0.58343(11) -0.13194(11) 0.0346(3) Uani 1 1 d .
H4 H 0.3041 0.5313 -0.1768 0.042 Uiso 1 1 calc R
C5 C 0.29954(17) 0.56300(11) -0.03041(11) 0.0347(3) Uani 1 1 d .
H5 H 0.3479 0.4967 -0.0053 0.042 Uiso 1 1 calc R
C6 C 0.25495(17) 0.63973(10) 0.03433(10) 0.0304(3) Uani 1 1 d .
H6 H 0.2751 0.6270 0.1042 0.036 Uiso 1 1 calc R
C7 C -0.05283(17) 0.77493(11) 0.14194(10) 0.0297(3) Uani 1 1 d .
H7 H -0.0822 0.8310 0.1890 0.036 Uiso 1 1 calc R
C8 C -0.0075(2) 0.67174(12) 0.20258(12) 0.0402(3) Uani 1 1 d .
H8A H -0.0964 0.6543 0.2405 0.060 Uiso 1 1 calc R
H8B H 0.0969 0.6829 0.2487 0.060 Uiso 1 1 calc R
H8C H 0.0059 0.6121 0.1573 0.060 Uiso 1 1 calc R
C9 C -0.20535(19) 0.75917(13) 0.06091(11) 0.0402(3) Uani 1 1 d .
H9A H -0.1797 0.7061 0.0122 0.060 Uiso 1 1 calc R
H9B H -0.2351 0.8281 0.0273 0.060 Uiso 1 1 calc R
H9C H -0.2989 0.7333 0.0914 0.060 Uiso 1 1 calc R
C10 C 0.30075(17) 0.86023(10) 0.17846(10) 0.0298(3) Uani 1 1 d .
H10 H 0.3643 0.7921 0.1966 0.036 Uiso 1 1 calc R
C11 C 0.41033(18) 0.93582(12) 0.12749(11) 0.0374(3) Uani 1 1 d .
H11A H 0.3514 1.0040 0.1105 0.056 Uiso 1 1 calc R
H11B H 0.4349 0.9017 0.0665 0.056 Uiso 1 1 calc R
H11C H 0.5145 0.9500 0.1729 0.056 Uiso 1 1 calc R
C12 C 0.2550(2) 0.90889(12) 0.27416(10) 0.0374(3) Uani 1 1 d .
H12A H 0.3569 0.9266 0.3204 0.056 Uiso 1 1 calc R
H12B H 0.1896 0.8566 0.3054 0.056 Uiso 1 1 calc R
H12C H 0.1893 0.9746 0.2577 0.056 Uiso 1 1 calc R

loop_
_atom_site_aniso_label
_atom_site_aniso_U_11
_atom_site_aniso_U_22
_atom_site_aniso_U_33
_atom_site_aniso_U_23
_atom_site_aniso_U_13
_atom_site_aniso_U_12
P1 0.02860(19) 0.02018(17) 0.02323(17) 0.00009(11) 0.00450(12) 0.00332(12)
B1 0.0324(7) 0.0249(7) 0.0258(7) 0.0014(5) 0.0055(5) 0.0014(6)
F1 0.0541(5) 0.0364(4) 0.0250(4) 0.0038(3) 0.0046(3) 0.0012(4)
F2 0.0362(5) 0.0479(5) 0.0476(5) 0.0167(4) 0.0133(4) 0.0155(4)
F3 0.0550(5) 0.0239(4) 0.0408(5) 0.0007(3) 0.0013(4) -0.0039(4)
C1 0.0243(6) 0.0206(6) 0.0283(6) -0.0020(5) 0.0056(5) 0.0015(5)
C2 0.0219(6) 0.0233(6) 0.0275(6) -0.0013(5) 0.0056(5) -0.0029(4)
C3 0.0292(7) 0.0308(7) 0.0295(6) -0.0048(5) 0.0094(5) -0.0021(5)
C4 0.0330(7) 0.0286(7) 0.0450(8) -0.0108(6) 0.0141(6) 0.0012(5)
C5 0.0324(7) 0.0227(6) 0.0493(8) 0.0001(6) 0.0075(6) 0.0065(5)
C6 0.0318(7) 0.0258(6) 0.0334(7) 0.0021(5) 0.0049(5) 0.0043(5)
C7 0.0338(7) 0.0271(7) 0.0302(7) -0.0002(5) 0.0115(5) 0.0014(5)
C8 0.0463(9) 0.0317(7) 0.0459(8) 0.0096(6) 0.0170(7) 0.0029(6)
C9 0.0338(8) 0.0475(9) 0.0403(8) -0.0014(6) 0.0089(6) -0.0045(6)
C10 0.0335(7) 0.0253(6) 0.0287(6) -0.0012(5) -0.0005(5) 0.0036(5)
C11 0.0333(7) 0.0353(7) 0.0424(8) -0.0013(6) 0.0026(6) -0.0025(6)
C12 0.0485(9) 0.0336(7) 0.0280(7) -0.0047(6) -0.0001(6) 0.0017(6)

loop_
_atom_type_symbol
_atom_type_description
_atom_type_scat_dispersion_real
_atom_type_scat_dispersion_imag
_atom_type_scat_source
C C 0.0033 0.0016 'International Tables Vol C Tables 4.2.6.8 and 6.1.1.4'
H H 0.0000 0.0000 'International Tables Vol C Tables 4.2.6.8 and 6.1.1.4'
B B 0.0013 0.0007 'International Tables Vol C Tables 4.2.6.8 and 6.1.1.4'
F F 0.0171 0.0103 'International Tables Vol C Tables 4.2.6.8 and 6.1.1.4'
P P 0.1023 0.0942 'International Tables Vol C Tables 4.2.6.8 and 6.1.1.4'

loop_
_geom_angle_atom_site_label_1
_geom_angle_atom_site_label_2
_geom_angle_atom_site_label_3
_geom_angle
C1 P1 C7 112.09(6)
C1 P1 C10 109.00(6)
C7 P1 C10 113.07(7)
F1 B1 F2 108.35(11)
F1 B1 F3 108.15(11)
F2 B1 F3 107.15(11)
F1 B1 C2 110.92(11)
F2 B1 C2 110.33(11)
F3 B1 C2 111.79(11)
C6 C1 C2 122.00(11)
C6 C1 P1 115.94(10)
C2 C1 P1 122.05(9)
C3 C2 C1 115.69(11)
C3 C2 B1 119.75(11)
C1 C2 B1 124.56(11)
C4 C3 C2 123.01(13)
C5 C4 C3 119.84(12)
C6 C5 C4 119.62(13)
C5 C6 C1 119.82(13)
C9 C7 C8 112.05(12)
C9 C7 P1 109.74(9)
C8 C7 P1 112.81(10)
C12 C10 C11 112.52(12)
C12 C10 P1 112.72(10)
C11 C10 P1 107.12(9)

loop_
_geom_bond_atom_site_label_1
_geom_bond_atom_site_label_2
_geom_bond_distance
P1 C1 1.7935(13)
P1 C7 1.8165(14)
P1 C10 1.8182(14)
B1 F1 1.4025(17)
B1 F2 1.4097(18)
B1 F3 1.4114(17)
B1 C2 1.6314(19)
C1 C6 1.4068(18)
C1 C2 1.4071(18)
C2 C3 1.4000(18)
C3 C4 1.389(2)
C4 C5 1.385(2)
C5 C6 1.3843(19)
C7 C9 1.531(2)
C7 C8 1.5335(19)
C10 C12 1.5347(19)
C10 C11 1.536(2)
